data_7048605
loop_
_publ_author_name
'Vacher, Antoine'
'Amar, Anissa'
'Camerel, Franck'
'Molard, Yann'
'Latouche, Camille'
'Roisnel, Thierry'
'Dorcet, Vincent'
'Boucekkine, Abdou'
'Akdas-Kili\,c, Huriye'
'Achard, Mathieu'

_publ_section_title
;
 Modulation of emission properties of phosphine-sulfonate ligand
 containing copper complexes: playing with solvato-, thermo-, and
 mechanochromism.
;
_journal_issue 6
_journal_name_full 'Dalton transactions (Cambridge, England : 2003)'
_journal_page_first 2128
_journal_page_last 2134
_journal_paper_doi 10.1039/c8dt04502j
_journal_volume 48
_journal_year 2019
_chemical_compound_source 'synthesis as described'
_chemical_formula_moiety 'C26 H26 Cu N4 O3 P S'
_chemical_formula_sum 'C26 H26 Cu N4 O3 P S'
_chemical_formula_weight 569.08
_space_group_crystal_system monoclinic
_space_group_IT_number 14
_space_group_name_Hall '-P 2ybc'
_space_group_name_H-M_alt 'P 1 21/c 1'
_symmetry_space_group_name_Hall '-P 2ybc'
_symmetry_space_group_name_H-M 'P 1 21/c 1'
_atom_sites_solution_hydrogens geom
_audit_update_record
;
2018-07-24 deposited with the CCDC.
2019-01-11 downloaded from the CCDC.
;
_cell_angle_alpha 90
_cell_angle_beta 106.257(4)
_cell_angle_gamma 90
_cell_formula_units_Z 4
_cell_length_a 16.509(2)
_cell_length_b 8.8665(12)
_cell_length_c 19.163(2)
_cell_measurement_reflns_used 9734
_cell_measurement_temperature 150(2)
_cell_measurement_theta_max 27.47
_cell_measurement_theta_min 2.55
_cell_measurement_wavelength 0.71073
_cell_volume 2692.9(6)
_computing_cell_refinement 'APEX3 (Bruker, 2015); SAINT (Bruker, 2014)'
_computing_data_collection 'SAINT (Bruker, 2014)'
_computing_data_reduction 'SAINT (Bruker, 2014)'
_computing_molecular_graphics 'SXGRAPH (Farrugia, 1999), Mercury (CSD, 2014)'
_computing_publication_material 'CRYSCALC (T. Roisnel, local program, 2016)'
_computing_structure_refinement 'SHELXL-2014/7 (Sheldrick, 2014)'
_computing_structure_solution 'SIR97 (Altomare et al., 1999)'
_diffrn_ambient_temperature 150(2)
_diffrn_detector '(CMOS) PHOTON 100'
_diffrn_measured_fraction_theta_full 0.998
_diffrn_measured_fraction_theta_max 0.998
_diffrn_measurement_device_type 'D8 VENTURE Bruker AXS'
_diffrn_measurement_method 'rotation images'
_diffrn_radiation_monochromator 'multilayer monochromator'
_diffrn_radiation_probe x-ray
_diffrn_radiation_source 'Incoatec microfocus sealed tube'
_diffrn_radiation_type MoK\a
_diffrn_radiation_wavelength 0.71073
_diffrn_reflns_av_R_equivalents 0.0466
_diffrn_reflns_av_unetI/netI 0.0429
_diffrn_reflns_limit_h_max 21
_diffrn_reflns_limit_h_min -21
_diffrn_reflns_limit_k_max 11
_diffrn_reflns_limit_k_min -11
_diffrn_reflns_limit_l_max 24
_diffrn_reflns_limit_l_min -23
_diffrn_reflns_number 31421
_diffrn_reflns_theta_full 25.242
_diffrn_reflns_theta_max 27.478
_diffrn_reflns_theta_min 2.992
_exptl_absorpt_coefficient_mu 0.982
_exptl_absorpt_correction_T_max 0.855
_exptl_absorpt_correction_T_min 0.581
_exptl_absorpt_correction_type multi-scan
_exptl_absorpt_process_details
;
  [Sheldrick, G.M. (2014). SADABS Bruker AXS Inc., Madison, Wisconsin, USA]
;
_exptl_crystal_colour colourless
_exptl_crystal_density_diffrn 1.404
_exptl_crystal_description prism
_exptl_crystal_F_000 1176
_exptl_crystal_size_max 0.600
_exptl_crystal_size_mid 0.590
_exptl_crystal_size_min 0.160
_refine_diff_density_max 0.540
_refine_diff_density_min -0.572
_refine_diff_density_rms 0.068
_refine_ls_extinction_method none
_refine_ls_goodness_of_fit_ref 1.037
_refine_ls_hydrogen_treatment constr
_refine_ls_matrix_type full
_refine_ls_number_parameters 329
_refine_ls_number_reflns 6180
_refine_ls_number_restraints 0
_refine_ls_restrained_S_all 1.037
_refine_ls_R_factor_all 0.0416
_refine_ls_R_factor_gt 0.0326
_refine_ls_shift/su_max 0.002
_refine_ls_shift/su_mean 0.000
_refine_ls_structure_factor_coef Fsqd
_refine_ls_weighting_details 'w=1/[\s^2^(Fo^2^)+(0.0261P)^2^+2.1854P] where P=(Fo^2^+2Fc^2^)/3'
_refine_ls_weighting_scheme calc
_refine_ls_wR_factor_gt 0.0788
_refine_ls_wR_factor_ref 0.0837
_reflns_number_gt 5297
_reflns_number_total 6180
_reflns_threshold_expression >2sigma(I)
_cod_data_source_file c8dt04502j2.cif
_cod_data_source_block MACU1ACN
_cod_depositor_comments
;
The following automatic conversions were performed:

'_space_group_crystal_system' value 'Monoclinic' changed to
'monoclinic' according to
/home/data/users/saulius/crontab/automatic-downloads/rss-feeds/RSC/lib/dictionaries/cif_core.dic
dictionary named 'cif_core.dic' version 2.4.2 from 2011-04-26.

Automatic conversion script
Id: cif_fix_values 4973 2017-02-22 13:04:09Z antanas 

 Adding full bibliography for 7048602--7048607.cif.
;
_cod_database_code 7048605

loop_
_space_group_symop_operation_xyz
'x, y, z'
'-x, y+1/2, -z+1/2'
'-x, -y, -z'
'x, -y-1/2, z-1/2'

loop_
_atom_site_label
_atom_site_type_symbol
_atom_site_fract_x
_atom_site_fract_y
_atom_site_fract_z
_atom_site_U_iso_or_equiv
_atom_site_adp_type
_atom_site_occupancy
_atom_site_site_symmetry_order
_atom_site_calc_flag
_atom_site_refinement_flags_posn
_atom_site_refinement_flags_adp
Cu1 Cu 0.22103(2) 0.24839(2) 0.57895(2) 0.01862(7) Uani 1 1 d . .
P1 P 0.33334(3) 0.15723(5) 0.55266(2) 0.01274(9) Uani 1 1 d . .
S1 S 0.23685(3) -0.08059(5) 0.63544(2) 0.01681(10) Uani 1 1 d . .
O1 O 0.30662(8) -0.00766(15) 0.68706(7) 0.0221(3) Uani 1 1 d . .
O2 O 0.20564(9) -0.21474(16) 0.66271(8) 0.0273(3) Uani 1 1 d . .
O3 O 0.16816(8) 0.02572(15) 0.60212(7) 0.0216(3) Uani 1 1 d . .
N1 N 0.21552(10) 0.37372(19) 0.66383(9) 0.0244(3) Uani 1 1 d . .
N2 N 0.11582(11) 0.3083(2) 0.50344(9) 0.0280(4) Uani 1 1 d . .
C1 C 0.35963(11) 0.24259(18) 0.47472(9) 0.0151(3) Uani 1 1 d . .
C2 C 0.29448(12) 0.2621(2) 0.41034(10) 0.0197(4) Uani 1 1 d . .
H2 H 0.2387 0.2316 0.4082 0.024 Uiso 1 1 calc R U
C3 C 0.31135(13) 0.3260(2) 0.34973(10) 0.0241(4) Uani 1 1 d . .
H3 H 0.2672 0.3367 0.3059 0.029 Uiso 1 1 calc R U
C4 C 0.39236(14) 0.3743(2) 0.35265(11) 0.0269(4) Uani 1 1 d . .
H4 H 0.4036 0.4178 0.3110 0.032 Uiso 1 1 calc R U
C5 C 0.45644(14) 0.3585(2) 0.41649(11) 0.0277(4) Uani 1 1 d . .
H5 H 0.5117 0.3929 0.4190 0.033 Uiso 1 1 calc R U
C6 C 0.44029(12) 0.2922(2) 0.47732(10) 0.0208(4) Uani 1 1 d . .
H6 H 0.4848 0.2809 0.5208 0.025 Uiso 1 1 calc R U
C11 C 0.43391(11) 0.15548(19) 0.62279(9) 0.0142(3) Uani 1 1 d . .
C12 C 0.45370(12) 0.2774(2) 0.67061(10) 0.0211(4) Uani 1 1 d . .
H12 H 0.4144 0.3573 0.6668 0.025 Uiso 1 1 calc R U
C13 C 0.53077(13) 0.2825(2) 0.72391(11) 0.0254(4) Uani 1 1 d . .
H13 H 0.5445 0.3670 0.7555 0.030 Uiso 1 1 calc R U
C14 C 0.58765(12) 0.1641(2) 0.73100(10) 0.0243(4) Uani 1 1 d . .
H14 H 0.6401 0.1674 0.7676 0.029 Uiso 1 1 calc R U
C15 C 0.56790(12) 0.0413(2) 0.68466(10) 0.0226(4) Uani 1 1 d . .
H15 H 0.6064 -0.0403 0.6900 0.027 Uiso 1 1 calc R U
C16 C 0.49150(11) 0.0374(2) 0.63010(9) 0.0177(3) Uani 1 1 d . .
H16 H 0.4787 -0.0461 0.5978 0.021 Uiso 1 1 calc R U
C21 C 0.31644(10) -0.04252(18) 0.52552(9) 0.0141(3) Uani 1 1 d . .
C22 C 0.34294(11) -0.0989(2) 0.46750(9) 0.0187(4) Uani 1 1 d . .
H22 H 0.3703 -0.0333 0.4421 0.022 Uiso 1 1 calc R U
C23 C 0.33018(13) -0.2494(2) 0.44610(11) 0.0246(4) Uani 1 1 d . .
H23 H 0.3481 -0.2852 0.4061 0.029 Uiso 1 1 calc R U
C24 C 0.29132(13) -0.3466(2) 0.48329(11) 0.0275(4) Uani 1 1 d . .
H24 H 0.2830 -0.4494 0.4692 0.033 Uiso 1 1 calc R U
C25 C 0.26446(13) -0.2933(2) 0.54128(11) 0.0239(4) Uani 1 1 d . .
H25 H 0.2381 -0.3602 0.5670 0.029 Uiso 1 1 calc R U
C26 C 0.27597(11) -0.14233(19) 0.56200(9) 0.0162(3) Uani 1 1 d . .
C31 C 0.20515(12) 0.4447(2) 0.70991(10) 0.0223(4) Uani 1 1 d . .
C32 C 0.19105(16) 0.5359(2) 0.76879(11) 0.0318(5) Uani 1 1 d . .
H32A H 0.1995 0.6426 0.7595 0.048 Uiso 1 1 calc R U
H32B H 0.2310 0.5057 0.8149 0.048 Uiso 1 1 calc R U
H32C H 0.1332 0.5206 0.7715 0.048 Uiso 1 1 calc R U
C33 C 0.05033(13) 0.3311(2) 0.46608(11) 0.0264(4) Uani 1 1 d . .
C34 C -0.03458(14) 0.3589(3) 0.41992(13) 0.0412(6) Uani 1 1 d . .
H34A H -0.0576 0.2658 0.3944 0.062 Uiso 1 1 calc R U
H34B H -0.0329 0.4374 0.3843 0.062 Uiso 1 1 calc R U
H34C H -0.0705 0.3923 0.4499 0.062 Uiso 1 1 calc R U
N51 N 0.07120(17) 0.2477(3) 0.30431(15) 0.0546(6) Uani 1 1 d . .
C51 C 0.08544(15) 0.3617(3) 0.28400(13) 0.0384(5) Uani 1 1 d . .
C52 C 0.1046(2) 0.5061(4) 0.25827(19) 0.0617(9) Uani 1 1 d . .
H52A H 0.1500 0.5544 0.2958 0.093 Uiso 1 1 calc R U
H52B H 0.0542 0.5701 0.2473 0.093 Uiso 1 1 calc R U
H52C H 0.1228 0.4922 0.2142 0.093 Uiso 1 1 calc R U
N61 N 0.0568(3) 0.6747(4) 0.3922(2) 0.0914(11) Uani 1 1 d . .
C61 C 0.05593(19) 0.7976(3) 0.40659(14) 0.0464(6) Uani 1 1 d . .
C62 C 0.05286(19) 0.9540(3) 0.42632(15) 0.0501(7) Uani 1 1 d . .
H62A H -0.0051 0.9809 0.4251 0.075 Uiso 1 1 calc R U
H62B H 0.0715 1.0173 0.3918 0.075 Uiso 1 1 calc R U
H62C H 0.0901 0.9701 0.4754 0.075 Uiso 1 1 calc R U

loop_
_atom_site_aniso_label
_atom_site_aniso_U_11
_atom_site_aniso_U_22
_atom_site_aniso_U_33
_atom_site_aniso_U_23
_atom_site_aniso_U_13
_atom_site_aniso_U_12
Cu1 0.01443(12) 0.02111(12) 0.01995(12) -0.00067(8) 0.00421(8) 0.00510(8)
P1 0.0110(2) 0.0127(2) 0.01380(19) -0.00135(15) 0.00216(15) 0.00074(15)
S1 0.0140(2) 0.0191(2) 0.0171(2) 0.00186(16) 0.00407(15) -0.00119(16)
O1 0.0182(6) 0.0282(7) 0.0173(6) -0.0012(5) 0.0008(5) -0.0018(5)
O2 0.0297(8) 0.0250(7) 0.0302(7) 0.0045(6) 0.0134(6) -0.0057(6)
O3 0.0133(6) 0.0278(7) 0.0235(6) 0.0024(5) 0.0049(5) 0.0039(5)
N1 0.0220(8) 0.0264(8) 0.0239(8) -0.0015(7) 0.0049(7) 0.0047(7)
N2 0.0240(9) 0.0318(9) 0.0252(8) -0.0010(7) 0.0018(7) 0.0087(7)
C1 0.0180(8) 0.0118(7) 0.0156(8) -0.0007(6) 0.0049(7) 0.0016(6)
C2 0.0189(9) 0.0183(8) 0.0195(9) -0.0019(7) 0.0014(7) 0.0018(7)
C3 0.0309(11) 0.0209(9) 0.0173(8) 0.0007(7) 0.0013(7) 0.0046(8)
C4 0.0380(12) 0.0230(10) 0.0216(9) 0.0056(7) 0.0116(8) 0.0005(8)
C5 0.0269(10) 0.0298(10) 0.0276(10) 0.0051(8) 0.0096(8) -0.0051(8)
C6 0.0192(9) 0.0231(9) 0.0191(9) 0.0035(7) 0.0035(7) -0.0010(7)
C11 0.0140(8) 0.0164(8) 0.0124(7) 0.0009(6) 0.0037(6) -0.0016(6)
C12 0.0182(9) 0.0218(9) 0.0220(9) -0.0051(7) 0.0035(7) -0.0005(7)
C13 0.0212(10) 0.0306(10) 0.0224(9) -0.0111(8) 0.0030(8) -0.0065(8)
C14 0.0142(9) 0.0370(11) 0.0187(9) -0.0010(8) -0.0003(7) -0.0038(8)
C15 0.0148(9) 0.0262(10) 0.0248(9) 0.0022(8) 0.0025(7) 0.0027(7)
C16 0.0151(8) 0.0195(8) 0.0181(8) -0.0013(7) 0.0037(7) 0.0001(7)
C21 0.0111(8) 0.0138(8) 0.0151(8) -0.0021(6) -0.0002(6) 0.0009(6)
C22 0.0160(8) 0.0202(9) 0.0191(8) -0.0021(7) 0.0036(7) 0.0017(7)
C23 0.0254(10) 0.0232(9) 0.0243(9) -0.0091(7) 0.0056(8) 0.0046(8)
C24 0.0297(11) 0.0156(9) 0.0344(11) -0.0070(8) 0.0042(8) 0.0008(8)
C25 0.0234(10) 0.0157(8) 0.0312(10) 0.0004(7) 0.0053(8) -0.0020(7)
C26 0.0123(8) 0.0171(8) 0.0171(8) -0.0014(6) 0.0006(6) 0.0010(6)
C31 0.0234(10) 0.0212(9) 0.0224(9) 0.0034(7) 0.0064(7) 0.0022(7)
C32 0.0495(14) 0.0276(10) 0.0235(10) 0.0003(8) 0.0190(9) 0.0038(10)
C33 0.0220(10) 0.0284(10) 0.0260(10) -0.0039(8) 0.0023(8) 0.0059(8)
C34 0.0211(11) 0.0559(15) 0.0389(12) -0.0071(11) -0.0043(9) 0.0104(10)
N51 0.0484(15) 0.0533(15) 0.0623(16) 0.0004(12) 0.0158(12) -0.0082(11)
C51 0.0282(12) 0.0565(16) 0.0315(11) 0.0039(11) 0.0101(9) 0.0082(11)
C52 0.0564(18) 0.0630(19) 0.079(2) 0.0370(17) 0.0412(17) 0.0240(15)
N61 0.126(3) 0.0564(19) 0.094(2) -0.0071(17) 0.033(2) -0.002(2)
C61 0.0500(16) 0.0504(16) 0.0368(13) 0.0051(12) 0.0088(11) -0.0002(13)
C62 0.0562(17) 0.0496(16) 0.0432(14) 0.0029(12) 0.0118(13) 0.0006(13)

loop_
_atom_type_symbol
_atom_type_description
_atom_type_scat_dispersion_real
_atom_type_scat_dispersion_imag
_atom_type_scat_source
C C 0.0033 0.0016 'International Tables Vol C Tables 4.2.6.8 and 6.1.1.4'
H H 0.0000 0.0000 'International Tables Vol C Tables 4.2.6.8 and 6.1.1.4'
Cu Cu 0.3201 1.2651 'International Tables Vol C Tables 4.2.6.8 and 6.1.1.4'
P P 0.1023 0.0942 'International Tables Vol C Tables 4.2.6.8 and 6.1.1.4'
N N 0.0061 0.0033 'International Tables Vol C Tables 4.2.6.8 and 6.1.1.4'
O O 0.0106 0.0060 'International Tables Vol C Tables 4.2.6.8 and 6.1.1.4'
S S 0.1246 0.1234 'International Tables Vol C Tables 4.2.6.8 and 6.1.1.4'

loop_
_geom_angle_atom_site_label_1
_geom_angle_atom_site_label_2
_geom_angle_atom_site_label_3
_geom_angle
N1 Cu1 N2 102.36(7)
N1 Cu1 P1 128.60(5)
N2 Cu1 P1 123.25(5)
N1 Cu1 O3 102.65(6)
N2 Cu1 O3 93.98(6)
P1 Cu1 O3 96.93(4)
C11 P1 C1 103.31(8)
C11 P1 C21 103.57(8)
C1 P1 C21 102.61(8)
C11 P1 Cu1 119.06(6)
C1 P1 Cu1 116.16(6)
C21 P1 Cu1 110.22(6)
O1 S1 O2 114.58(8)
O1 S1 O3 112.30(8)
O2 S1 O3 111.85(8)
O1 S1 C26 106.34(8)
O2 S1 C26 105.97(9)
O3 S1 C26 104.94(8)
S1 O3 Cu1 110.61(7)
C31 N1 Cu1 174.19(16)
C33 N2 Cu1 170.46(19)
C6 C1 C2 118.93(16)
C6 C1 P1 123.01(14)
C2 C1 P1 118.03(14)
C3 C2 C1 120.15(18)
C3 C2 H2 119.9
C1 C2 H2 119.9
C2 C3 C4 120.52(18)
C2 C3 H3 119.7
C4 C3 H3 119.7
C5 C4 C3 119.57(18)
C5 C4 H4 120.2
C3 C4 H4 120.2
C4 C5 C6 120.26(19)
C4 C5 H5 119.9
C6 C5 H5 119.9
C1 C6 C5 120.54(18)
C1 C6 H6 119.7
C5 C6 H6 119.7
C16 C11 C12 119.19(16)
C16 C11 P1 122.40(13)
C12 C11 P1 118.41(13)
C13 C12 C11 120.34(18)
C13 C12 H12 119.8
C11 C12 H12 119.8
C14 C13 C12 120.09(18)
C14 C13 H13 120.0
C12 C13 H13 120.0
C15 C14 C13 119.98(17)
C15 C14 H14 120.0
C13 C14 H14 120.0
C14 C15 C16 120.08(18)
C14 C15 H15 120.0
C16 C15 H15 120.0
C11 C16 C15 120.30(17)
C11 C16 H16 119.9
C15 C16 H16 119.9
C22 C21 C26 117.96(16)
C22 C21 P1 120.77(13)
C26 C21 P1 121.27(13)
C23 C22 C21 121.42(17)
C23 C22 H22 119.3
C21 C22 H22 119.3
C24 C23 C22 119.83(18)
C24 C23 H23 120.1
C22 C23 H23 120.1
C23 C24 C25 119.87(18)
C23 C24 H24 120.1
C25 C24 H24 120.1
C24 C25 C26 120.36(18)
C24 C25 H25 119.8
C26 C25 H25 119.8
C25 C26 C21 120.55(16)
C25 C26 S1 117.84(14)
C21 C26 S1 121.61(13)
N1 C31 C32 179.5(2)
C31 C32 H32A 109.5
C31 C32 H32B 109.5
H32A C32 H32B 109.5
C31 C32 H32C 109.5
H32A C32 H32C 109.5
H32B C32 H32C 109.5
N2 C33 C34 178.3(2)
C33 C34 H34A 109.5
C33 C34 H34B 109.5
H34A C34 H34B 109.5
C33 C34 H34C 109.5
H34A C34 H34C 109.5
H34B C34 H34C 109.5
N51 C51 C52 179.3(3)
C51 C52 H52A 109.5
C51 C52 H52B 109.5
H52A C52 H52B 109.5
C51 C52 H52C 109.5
H52A C52 H52C 109.5
H52B C52 H52C 109.5
N61 C61 C62 178.1(4)
C61 C62 H62A 109.5
C61 C62 H62B 109.5
H62A C62 H62B 109.5
C61 C62 H62C 109.5
H62A C62 H62C 109.5
H62B C62 H62C 109.5

loop_
_geom_bond_atom_site_label_1
_geom_bond_atom_site_label_2
_geom_bond_distance
Cu1 N1 1.9931(17)
Cu1 N2 1.9963(17)
Cu1 P1 2.2063(5)
Cu1 O3 2.2525(14)
P1 C11 1.8203(17)
P1 C1 1.8316(18)
P1 C21 1.8450(17)
S1 O1 1.4442(13)
S1 O2 1.4506(14)
S1 O3 1.4753(13)
S1 C26 1.7905(18)
N1 C31 1.136(2)
N2 C33 1.135(3)
C1 C6 1.390(3)
C1 C2 1.402(2)
C2 C3 1.389(3)
C2 H2 0.9500
C3 C4 1.391(3)
C3 H3 0.9500
C4 C5 1.382(3)
C4 H4 0.9500
C5 C6 1.396(3)
C5 H5 0.9500
C6 H6 0.9500
C11 C16 1.395(2)
C11 C12 1.395(2)
C12 C13 1.392(3)
C12 H12 0.9500
C13 C14 1.389(3)
C13 H13 0.9500
C14 C15 1.385(3)
C14 H14 0.9500
C15 C16 1.395(2)
C15 H15 0.9500
C16 H16 0.9500
C21 C22 1.396(2)
C21 C26 1.407(2)
C22 C23 1.395(3)
C22 H22 0.9500
C23 C24 1.385(3)
C23 H23 0.9500
C24 C25 1.389(3)
C24 H24 0.9500
C25 C26 1.394(3)
C25 H25 0.9500
C31 C32 1.458(3)
C32 H32A 0.9800
C32 H32B 0.9800
C32 H32C 0.9800
C33 C34 1.454(3)
C34 H34A 0.9800
C34 H34B 0.9800
C34 H34C 0.9800
N51 C51 1.131(3)
C51 C52 1.439(4)
C52 H52A 0.9800
C52 H52B 0.9800
C52 H52C 0.9800
N61 C61 1.125(4)
C61 C62 1.442(4)
C62 H62A 0.9800
C62 H62B 0.9800
C62 H62C 0.9800

loop_
_geom_torsion_atom_site_label_1
_geom_torsion_atom_site_label_2
_geom_torsion_atom_site_label_3
_geom_torsion_atom_site_label_4
_geom_torsion
O1 S1 O3 Cu1 39.35(9)
O2 S1 O3 Cu1 169.81(7)
C26 S1 O3 Cu1 -75.75(9)
C11 P1 C1 C6 -1.25(17)
C21 P1 C1 C6 -108.71(15)
Cu1 P1 C1 C6 130.99(14)
C11 P1 C1 C2 -179.45(13)
C21 P1 C1 C2 73.09(14)
Cu1 P1 C1 C2 -47.21(15)
C6 C1 C2 C3 1.9(3)
P1 C1 C2 C3 -179.83(14)
C1 C2 C3 C4 -1.5(3)
C2 C3 C4 C5 0.0(3)
C3 C4 C5 C6 1.1(3)
C2 C1 C6 C5 -0.9(3)
P1 C1 C6 C5 -179.05(15)
C4 C5 C6 C1 -0.6(3)
C1 P1 C11 C16 -87.09(15)
C21 P1 C11 C16 19.65(16)
Cu1 P1 C11 C16 142.39(13)
C1 P1 C11 C12 92.72(15)
C21 P1 C11 C12 -160.54(14)
Cu1 P1 C11 C12 -37.80(16)
C16 C11 C12 C13 1.4(3)
P1 C11 C12 C13 -178.42(15)
C11 C12 C13 C14 -1.7(3)
C12 C13 C14 C15 0.4(3)
C13 C14 C15 C16 1.0(3)
C12 C11 C16 C15 0.1(3)
P1 C11 C16 C15 179.87(14)
C14 C15 C16 C11 -1.3(3)
C11 P1 C21 C22 -92.77(15)
C1 P1 C21 C22 14.49(16)
Cu1 P1 C21 C22 138.81(13)
C11 P1 C21 C26 87.78(15)
C1 P1 C21 C26 -164.96(14)
Cu1 P1 C21 C26 -40.63(15)
C26 C21 C22 C23 -0.2(3)
P1 C21 C22 C23 -179.64(14)
C21 C22 C23 C24 -0.7(3)
C22 C23 C24 C25 0.6(3)
C23 C24 C25 C26 0.4(3)
C24 C25 C26 C21 -1.3(3)
C24 C25 C26 S1 178.13(15)
C22 C21 C26 C25 1.2(3)
P1 C21 C26 C25 -179.34(14)
C22 C21 C26 S1 -178.22(13)
P1 C21 C26 S1 1.2(2)
O1 S1 C26 C25 127.16(15)
O2 S1 C26 C25 4.84(17)
O3 S1 C26 C25 -113.66(15)
O1 S1 C26 C21 -53.40(16)
O2 S1 C26 C21 -175.73(14)
O3 S1 C26 C21 65.78(16)
